data_7128696
loop_
_publ_author_name
'Huang, Ronghui'
'Zhao, Weijia'
'Xu, Shengwen'
'Xu, Jingkai'
'Li, Chunxiao'
'Lu, Changsheng'
'Yan, Hong'

_publ_section_title
;
 Photoredox B-H functionalization to selective B-N(sp<sup>3</sup>)
 coupling of nido-carborane with primary and secondary amines.
;
_journal_issue 69
_journal_name_full 'Chemical communications (Cambridge, England)'
_journal_page_first 8580
_journal_page_last 8583
_journal_paper_doi 10.1039/d1cc03326c
_journal_volume 57
_journal_year 2021
_chemical_formula_moiety 'C H2 Cl2, C22 H30 B9 N'
_chemical_formula_sum 'C23 H32 B9 Cl2 N'
_chemical_formula_weight 490.68
_space_group_crystal_system triclinic
_space_group_IT_number 2
_space_group_name_Hall '-P 1'
_space_group_name_H-M_alt 'P -1'
_atom_sites_solution_hydrogens mixed
_atom_sites_solution_primary dual
_audit_creation_date 2020-12-01
_audit_creation_method
;
Olex2 1.3
(compiled 2019.09.11 svn.r3662 for OlexSys, GUI svn.r5938)
;
_audit_update_record
;
2020-12-01 deposited with the CCDC.	2021-07-27 downloaded from the CCDC.
;
_cell_angle_alpha 81.973(2)
_cell_angle_beta 88.116(2)
_cell_angle_gamma 82.705(2)
_cell_formula_units_Z 2
_cell_length_a 6.9564(3)
_cell_length_b 11.0803(5)
_cell_length_c 17.5164(8)
_cell_measurement_reflns_used 4280
_cell_measurement_temperature 296.15
_cell_measurement_theta_max 27.51
_cell_measurement_theta_min 2.34
_cell_volume 1325.94(10)
_computing_cell_refinement 'SAINT v8.37A (Bruker, 2015)'
_computing_data_reduction 'SAINT v8.37A (Bruker, 2015)'
_computing_molecular_graphics 'Olex2 1.3 (Dolomanov et al., 2009)'
_computing_publication_material 'Olex2 1.3 (Dolomanov et al., 2009)'
_computing_structure_refinement 'ShelXL 2014/7 (Sheldrick, 2015)'
_computing_structure_solution 'SHELXT 2014/5 (Sheldrick, 2014)'
_diffrn_ambient_temperature 296.15
_diffrn_measured_fraction_theta_full 0.985
_diffrn_measured_fraction_theta_max 0.977
_diffrn_measurement_device_type 'Bruker APEX-II CCD'
_diffrn_measurement_method '\f and \w scans'
_diffrn_radiation_type MoK\a
_diffrn_radiation_wavelength 0.71073
_diffrn_reflns_av_R_equivalents 0.0375
_diffrn_reflns_av_unetI/netI 0.0697
_diffrn_reflns_Laue_measured_fraction_full 0.985
_diffrn_reflns_Laue_measured_fraction_max 0.977
_diffrn_reflns_limit_h_max 8
_diffrn_reflns_limit_h_min -9
_diffrn_reflns_limit_k_max 14
_diffrn_reflns_limit_k_min -13
_diffrn_reflns_limit_l_max 22
_diffrn_reflns_limit_l_min -22
_diffrn_reflns_number 11558
_diffrn_reflns_point_group_measured_fraction_full 0.985
_diffrn_reflns_point_group_measured_fraction_max 0.977
_diffrn_reflns_theta_full 25.242
_diffrn_reflns_theta_max 27.519
_diffrn_reflns_theta_min 2.068
_diffrn_source_current 40.0
_diffrn_source_power 2.0
_diffrn_source_voltage 50.0
_diffrn_standards_number 0
_exptl_absorpt_coefficient_mu 0.259
_exptl_absorpt_correction_T_max 0.7456
_exptl_absorpt_correction_T_min 0.6774
_exptl_absorpt_correction_type multi-scan
_exptl_absorpt_process_details
;
SADABS-2016/2 (Bruker,2016/2) was used for absorption correction.
wR2(int) was 0.1141 before and 0.0478 after correction.
The Ratio of minimum to maximum transmission is 0.9085.
The \l/2 correction factor is Not present.
;
_exptl_crystal_colour yellow
_exptl_crystal_colour_primary yellow
_exptl_crystal_density_diffrn 1.229
_exptl_crystal_description block
_exptl_crystal_F_000 512
_exptl_crystal_size_max 0.11
_exptl_crystal_size_mid 0.09
_exptl_crystal_size_min 0.07
_refine_diff_density_max 0.287
_refine_diff_density_min -0.322
_refine_diff_density_rms 0.047
_refine_ls_extinction_method none
_refine_ls_goodness_of_fit_ref 1.077
_refine_ls_hydrogen_treatment mixed
_refine_ls_matrix_type full
_refine_ls_number_parameters 448
_refine_ls_number_reflns 5950
_refine_ls_number_restraints 21
_refine_ls_restrained_S_all 1.095
_refine_ls_R_factor_all 0.0975
_refine_ls_R_factor_gt 0.0677
_refine_ls_shift/su_max 0.000
_refine_ls_shift/su_mean 0.000
_refine_ls_structure_factor_coef Fsqd
_refine_ls_weighting_details 'w=1/[\s^2^(Fo^2^)+(0.0170P)^2^+1.1616P] where P=(Fo^2^+2Fc^2^)/3'
_refine_ls_weighting_scheme calc
_refine_ls_wR_factor_gt 0.1257
_refine_ls_wR_factor_ref 0.1387
_reflns_Friedel_coverage 0.000
_reflns_number_gt 4160
_reflns_number_total 5950
_reflns_threshold_expression 'I > 2\s(I)'
_cod_data_source_file d1cc03326c2.cif
_cod_data_source_block 2047487
_cod_depositor_comments 'Adding full bibliography for 7128695--7128697.cif.'
_cod_database_code 7128696
_shelx_shelxl_version_number 2014/7
_shelx_space_group_comment
;
The symmetry employed for this shelxl refinement is uniquely defined
by the following loop, which should always be used as a source of
symmetry information in preference to the above space-group names.
They are only intended as comments.
;
_shelx_estimated_absorpt_t_max 0.982
_shelx_estimated_absorpt_t_min 0.972
_olex2_refinement_description
;
1. Fixed Uiso
 At 1.2 times of:
  All C(H) groups
2. Rigid bond restraints
 C006, C005, C00K
 with sigma for 1-2 distances of 0.002 and sigma for 1-3 distances of 0.001
3. Uiso/Uaniso restraints and constraints
Uanis(Cl1A) \\sim Ueq, Uanis(Cl2A) \\sim Ueq, Uanis(Cl2) \\sim Ueq: with sigma
of 0.005 and sigma for terminal atoms of 0.01
4. Others
 Sof(Cl2A)=1-FVAR(1)
 Sof(Cl2)=FVAR(1)
 Sof(Cl1A)=1-FVAR(2)
 Sof(Cl1)=FVAR(2)
5.a Aromatic/amide H refined with riding coordinates:
 C00K(H00N), C00L(H00O), C00Q(H00R), C00Y(H00Z)
;
_smtbx_masks_void_probe_radius 1.2
_smtbx_masks_void_truncation_radius 1.2
_olex2_submission_special_instructions 'No special instructions were received'

loop_
_space_group_symop_operation_xyz
'x, y, z'
'-x, -y, -z'

loop_
_atom_site_label
_atom_site_type_symbol
_atom_site_fract_x
_atom_site_fract_y
_atom_site_fract_z
_atom_site_U_iso_or_equiv
_atom_site_adp_type
_atom_site_occupancy
_atom_site_site_symmetry_order
_atom_site_calc_flag
_atom_site_refinement_flags_posn
_atom_site_refinement_flags_adp
_atom_site_refinement_flags_occupancy
_atom_site_disorder_assembly
_atom_site_disorder_group
Cl1 Cl 0.6031(4) 0.83537(14) 0.81314(10) 0.0838(8) Uani 0.800(6) 1 d . . P A 1
Cl2 Cl 0.2148(4) 0.88886(16) 0.75186(13) 0.1107(11) Uani 0.788(5) 1 d . U P A 1
N003 N 0.2843(2) 0.62371(17) 0.64422(11) 0.0238(4) Uani 1 1 d . . . . .
C11 C 0.4190(3) 0.4388(2) 0.75949(12) 0.0215(4) Uani 1 1 d . . . . .
C005 C 0.3495(3) 0.2338(2) 0.84802(13) 0.0254(5) Uani 1 1 d . U . . .
C006 C 0.4394(3) 0.2931(2) 0.77562(13) 0.0238(4) Uani 1 1 d . U . . .
C007 C 0.3116(3) 0.5055(2) 0.82042(12) 0.0239(5) Uani 1 1 d . . . . .
C008 C -0.0284(3) 0.7315(2) 0.58520(14) 0.0279(5) Uani 1 1 d . . . . .
C009 C -0.1081(3) 0.8016(2) 0.64083(15) 0.0349(6) Uani 1 1 d . . . . .
C00A C 0.1105(3) 0.5231(2) 0.81952(14) 0.0318(5) Uani 1 1 d . . . . .
C00B C 0.3962(4) 0.7102(3) 0.59322(17) 0.0358(6) Uani 1 1 d . . . . .
C00C C -0.0671(3) 0.7742(3) 0.50842(15) 0.0348(6) Uani 1 1 d . . . . .
C00D C 0.4036(4) 0.5476(2) 0.87853(15) 0.0366(6) Uani 1 1 d . . . . .
C00E C 0.1588(4) 0.2099(2) 0.84624(16) 0.0387(6) Uani 1 1 d . . . . .
C00F C 0.0950(3) 0.6116(2) 0.60690(15) 0.0305(5) Uani 1 1 d . . . . .
C00G C -0.2561(4) 0.9539(3) 0.54357(18) 0.0422(7) Uani 1 1 d . . . . .
C00H C -0.2189(4) 0.9131(3) 0.61980(17) 0.0404(6) Uani 1 1 d . . . . .
C00I C 0.0052(4) 0.5804(3) 0.87578(17) 0.0434(7) Uani 1 1 d . . . . .
C00J C 0.2970(4) 0.6036(3) 0.93517(16) 0.0470(7) Uani 1 1 d . . . . .
C00K C 0.4461(4) 0.1990(3) 0.91629(14) 0.0426(7) Uani 1 1 d . U . . .
H00N H 0.5742 0.2137 0.9191 0.051 Uiso 1 1 calc R U . . .
C00L C 0.0985(4) 0.6197(3) 0.93387(16) 0.0476(7) Uani 1 1 d . . . . .
H00O H 0.0276 0.6570 0.9720 0.057 Uiso 1 1 calc R U . . .
B2 B 0.4020(3) 0.4940(2) 0.66966(14) 0.0225(5) Uani 1 1 d . . . . .
B1 B 0.4021(4) 0.3679(2) 0.61642(15) 0.0265(6) Uani 1 1 d . . . . .
C00O C -0.1828(4) 0.8850(3) 0.48770(17) 0.0442(7) Uani 1 1 d . . . . .
C00P C 0.1685(4) 0.1204(3) 0.97858(17) 0.0475(7) Uani 1 1 d . . . . .
C00Q C 0.0703(4) 0.1537(3) 0.91112(17) 0.0488(7) Uani 1 1 d . . . . .
H00R H -0.0576 0.1384 0.9088 0.059 Uiso 1 1 calc R U . . .
B00R B 0.6149(4) 0.4402(3) 0.62370(15) 0.0268(6) Uani 1 1 d . . . . .
B00S B 0.6266(3) 0.4898(2) 0.71420(15) 0.0243(5) Uani 1 1 d . . . . .
B00T B 0.6458(3) 0.3595(2) 0.78503(15) 0.0250(5) Uani 1 1 d . . . . .
B00U B 0.6522(4) 0.2283(3) 0.73872(16) 0.0285(6) Uani 1 1 d . . . . .
B00V B 0.4200(4) 0.2372(3) 0.69474(16) 0.0280(6) Uani 1 1 d . . . . .
B00W B 0.6265(4) 0.2750(3) 0.63875(16) 0.0301(6) Uani 1 1 d . . . . .
B00X B 0.7685(4) 0.3527(3) 0.69565(16) 0.0279(6) Uani 1 1 d . . . . .
C00Y C 0.3570(5) 0.1426(3) 0.98103(16) 0.0559(8) Uani 1 1 d . . . . .
H00Z H 0.4257 0.1196 1.0265 0.067 Uiso 1 1 calc R U . . .
C10 C 0.3556(8) 0.9051(5) 0.8264(3) 0.0903(15) Uani 1 1 d . . . . .
H1A H 0.341(3) 0.371(2) 0.5599(13) 0.029(6) Uiso 1 1 d . . . . .
H00U H 0.706(3) 0.358(2) 0.8408(13) 0.027(6) Uiso 1 1 d . . . . .
H00V H 0.720(3) 0.142(2) 0.7674(13) 0.029(6) Uiso 1 1 d . . . . .
H00M H 0.367(4) 0.630(3) 0.9746(16) 0.051(8) Uiso 1 1 d . . . . .
H00T H 0.683(3) 0.573(2) 0.7288(12) 0.028(6) Uiso 1 1 d . . . . .
H00X H 0.695(3) 0.217(2) 0.5986(13) 0.036(7) Uiso 1 1 d . . . . .
H00A H 0.043(3) 0.496(2) 0.7803(14) 0.037(7) Uiso 1 1 d . . . . .
H00B H 0.511(4) 0.718(2) 0.6214(15) 0.043(7) Uiso 1 1 d . . . . .
H00S H 0.671(3) 0.488(2) 0.5710(14) 0.036(7) Uiso 1 1 d . . . . .
H003 H 0.254(3) 0.658(2) 0.6877(14) 0.033(7) Uiso 1 1 d . . . . .
H00W H 0.358(3) 0.153(2) 0.6943(13) 0.032(6) Uiso 1 1 d . . . . .
H00C H 0.318(4) 0.790(3) 0.5842(14) 0.039(7) Uiso 1 1 d . . . . .
H00H H 0.031(4) 0.556(2) 0.6450(14) 0.037(7) Uiso 1 1 d . . . . .
H00E H -0.014(4) 0.725(2) 0.4707(15) 0.043(8) Uiso 1 1 d . . . . .
H00G H 0.090(4) 0.230(3) 0.7985(16) 0.047(8) Uiso 1 1 d . . . . .
H009 H -0.083(4) 0.772(2) 0.6939(15) 0.043(8) Uiso 1 1 d . . . . .
H00F H 0.538(4) 0.537(2) 0.8805(15) 0.045(8) Uiso 1 1 d . . . . .
H00K H -0.266(4) 0.961(3) 0.6574(16) 0.053(8) Uiso 1 1 d . . . . .
H00I H 0.131(3) 0.571(2) 0.5595(14) 0.033(7) Uiso 1 1 d . . . . .
H00D H 0.424(4) 0.679(3) 0.5436(16) 0.049(8) Uiso 1 1 d . . . . .
H00P H -0.208(4) 0.910(3) 0.4367(16) 0.046(8) Uiso 1 1 d . . . . .
H00Q H 0.105(4) 0.084(3) 1.0214(17) 0.056(9) Uiso 1 1 d . . . . .
H00J H -0.335(4) 1.031(3) 0.5290(16) 0.051(8) Uiso 1 1 d . . . . .
H00Y H 0.922(4) 0.347(2) 0.6896(13) 0.039(7) Uiso 1 1 d . . . . .
H00L H -0.135(4) 0.591(3) 0.8747(16) 0.055(9) Uiso 1 1 d . . . . .
H1B H 0.288(4) 0.330(2) 0.6648(14) 0.044(7) Uiso 1 1 d . . . . .
Cl2A Cl 0.0759(15) 0.9293(7) 0.7954(5) 0.119(4) Uani 0.212(5) 1 d . U P A 2
Cl1A Cl 0.470(2) 0.8316(7) 0.7768(7) 0.118(4) Uani 0.200(6) 1 d . U P A 2
H10A H 0.368(6) 0.984(4) 0.829(2) 0.105(15) Uiso 1 1 d . . . . .
H10B H 0.316(7) 0.864(5) 0.875(3) 0.14(2) Uiso 1 1 d . . . . .

loop_
_atom_site_aniso_label
_atom_site_aniso_U_11
_atom_site_aniso_U_22
_atom_site_aniso_U_33
_atom_site_aniso_U_23
_atom_site_aniso_U_13
_atom_site_aniso_U_12
Cl1 0.1062(16) 0.0716(9) 0.0652(10) -0.0062(7) 0.0330(9) 0.0081(8)
Cl2 0.170(2) 0.0646(11) 0.1068(15) -0.0146(9) -0.0666(15) -0.0322(12)
N003 0.0225(9) 0.0235(10) 0.0254(10) -0.0029(8) -0.0025(7) -0.0034(7)
C11 0.0164(10) 0.0220(12) 0.0259(11) -0.0034(9) -0.0017(8) -0.0016(8)
C005 0.0265(11) 0.0168(11) 0.0318(11) -0.0024(9) 0.0002(8) 0.0008(8)
C006 0.0187(10) 0.0206(12) 0.0315(10) -0.0021(9) -0.0027(8) -0.0007(8)
C007 0.0260(11) 0.0204(12) 0.0251(11) -0.0024(9) 0.0001(9) -0.0025(9)
C008 0.0207(11) 0.0258(13) 0.0379(13) -0.0041(10) -0.0041(9) -0.0052(9)
C009 0.0320(13) 0.0357(15) 0.0366(14) -0.0040(12) -0.0008(11) -0.0034(11)
C00A 0.0259(12) 0.0351(15) 0.0362(13) -0.0104(11) 0.0009(10) -0.0050(10)
C00B 0.0267(13) 0.0321(16) 0.0454(16) 0.0081(13) -0.0022(11) -0.0051(11)
C00C 0.0301(13) 0.0401(16) 0.0352(14) -0.0063(12) -0.0076(10) -0.0048(11)
C00D 0.0342(14) 0.0380(16) 0.0395(14) -0.0127(12) -0.0045(11) -0.0028(11)
C00E 0.0267(13) 0.0358(16) 0.0475(16) 0.0118(13) -0.0029(11) 0.0013(10)
C00F 0.0223(12) 0.0290(14) 0.0411(14) -0.0052(12) -0.0074(10) -0.0044(9)
C00G 0.0355(15) 0.0280(15) 0.0607(19) 0.0011(14) -0.0129(13) 0.0003(11)
C00H 0.0368(14) 0.0307(15) 0.0533(18) -0.0099(13) 0.0007(12) 0.0015(11)
C00I 0.0336(15) 0.0426(17) 0.0538(17) -0.0121(14) 0.0124(12) -0.0016(12)
C00J 0.0585(19) 0.0490(19) 0.0373(15) -0.0213(14) -0.0042(13) -0.0029(14)
C00K 0.0424(15) 0.0531(19) 0.0331(11) 0.0037(11) -0.0071(11) -0.0173(13)
C00L 0.0554(18) 0.0440(18) 0.0429(16) -0.0154(14) 0.0170(13) 0.0023(13)
B2 0.0191(12) 0.0226(13) 0.0256(13) -0.0035(10) -0.0021(9) -0.0014(9)
B1 0.0275(13) 0.0261(15) 0.0263(13) -0.0042(11) -0.0018(10) -0.0036(10)
C00O 0.0436(16) 0.0454(18) 0.0415(16) 0.0055(14) -0.0168(13) -0.0060(13)
C00P 0.0576(18) 0.0360(17) 0.0452(17) 0.0025(13) 0.0197(14) -0.0063(13)
C00Q 0.0322(14) 0.0430(18) 0.0634(19) 0.0154(15) 0.0090(13) -0.0015(12)
B00R 0.0220(12) 0.0281(15) 0.0299(14) -0.0046(12) 0.0021(10) -0.0011(10)
B00S 0.0162(11) 0.0267(14) 0.0305(13) -0.0050(11) 0.0006(9) -0.0035(10)
B00T 0.0197(12) 0.0245(14) 0.0301(14) -0.0024(11) -0.0040(10) -0.0006(10)
B00U 0.0239(13) 0.0237(14) 0.0358(15) -0.0039(12) 0.0002(11) 0.0044(10)
B00V 0.0276(13) 0.0230(14) 0.0343(14) -0.0068(12) 0.0003(11) -0.0031(10)
B00W 0.0294(14) 0.0282(15) 0.0327(15) -0.0079(12) 0.0040(11) -0.0006(11)
B00X 0.0189(12) 0.0279(15) 0.0355(15) -0.0028(12) 0.0014(10) 0.0009(10)
C00Y 0.073(2) 0.068(2) 0.0274(14) 0.0076(14) -0.0078(13) -0.0237(17)
C10 0.140(4) 0.057(3) 0.075(3) -0.027(3) -0.039(3) 0.014(3)
Cl2A 0.138(6) 0.099(5) 0.137(6) -0.056(4) -0.069(5) -0.019(4)
Cl1A 0.141(8) 0.088(4) 0.126(6) -0.034(4) 0.048(6) -0.009(4)

loop_
_atom_type_symbol
_atom_type_description
_atom_type_scat_dispersion_real
_atom_type_scat_dispersion_imag
_atom_type_scat_source
C C 0.0033 0.0016 'International Tables Vol C Tables 4.2.6.8 and 6.1.1.4'
H H 0.0000 0.0000 'International Tables Vol C Tables 4.2.6.8 and 6.1.1.4'
B B 0.0013 0.0007 'International Tables Vol C Tables 4.2.6.8 and 6.1.1.4'
Cl Cl 0.1484 0.1585 'International Tables Vol C Tables 4.2.6.8 and 6.1.1.4'
N N 0.0061 0.0033 'International Tables Vol C Tables 4.2.6.8 and 6.1.1.4'

loop_
_geom_angle_atom_site_label_1
_geom_angle_atom_site_label_2
_geom_angle_atom_site_label_3
_geom_angle
_geom_angle_site_symmetry_1
_geom_angle_site_symmetry_3
_geom_angle_publ_flag
C00B N003 C00F 110.46(19) . . ?
C00B N003 B2 113.93(18) . . ?
C00B N003 H003 106.5(15) . . ?
C00F N003 B2 111.20(17) . . ?
C00F N003 H003 107.5(15) . . ?
B2 N003 H003 106.9(16) . . ?
C006 C11 B2 114.09(17) . . ?
C006 C11 B00S 111.31(16) . . ?
C006 C11 B00T 61.77(13) . . ?
C007 C11 C006 115.86(17) . . ?
C007 C11 B2 120.90(19) . . ?
C007 C11 B00S 121.00(17) . . ?
C007 C11 B00T 116.16(17) . . ?
B2 C11 B00S 63.23(14) . . ?
B2 C11 B00T 114.04(17) . . ?
B00S C11 B00T 60.66(14) . . ?
C00E C005 C006 118.6(2) . . ?
C00K C005 C006 123.9(2) . . ?
C00K C005 C00E 117.4(2) . . ?
C11 C006 B00T 63.59(13) . . ?
C11 C006 B00U 111.59(17) . . ?
C11 C006 B00V 109.85(18) . . ?
C005 C006 C11 118.41(18) . . ?
C005 C006 B00T 117.24(18) . . ?
C005 C006 B00U 121.34(19) . . ?
C005 C006 B00V 119.24(18) . . ?
B00U C006 B00T 61.69(14) . . ?
B00V C006 B00T 116.06(17) . . ?
B00V C006 B00U 64.90(15) . . ?
C00A C007 C11 118.62(19) . . ?
C00D C007 C11 123.2(2) . . ?
C00D C007 C00A 118.2(2) . . ?
C009 C008 C00F 121.3(2) . . ?
C00C C008 C009 118.5(2) . . ?
C00C C008 C00F 120.2(2) . . ?
C008 C009 H009 118.5(16) . . ?
C00H C009 C008 120.6(3) . . ?
C00H C009 H009 120.9(16) . . ?
C007 C00A H00A 120.4(15) . . ?
C00I C00A C007 120.7(2) . . ?
C00I C00A H00A 118.9(15) . . ?
N003 C00B H00B 106.7(15) . . ?
N003 C00B H00C 108.6(15) . . ?
N003 C00B H00D 109.5(16) . . ?
H00B C00B H00C 109(2) . . ?
H00B C00B H00D 114(2) . . ?
H00C C00B H00D 109(2) . . ?
C008 C00C C00O 120.6(3) . . ?
C008 C00C H00E 118.1(17) . . ?
C00O C00C H00E 121.3(16) . . ?
C007 C00D C00J 120.7(2) . . ?
C007 C00D H00F 120.1(16) . . ?
C00J C00D H00F 119.2(16) . . ?
C005 C00E H00G 119.2(16) . . ?
C00Q C00E C005 120.9(3) . . ?
C00Q C00E H00G 119.9(16) . . ?
N003 C00F H00H 104.4(14) . . ?
N003 C00F H00I 106.3(13) . . ?
C008 C00F N003 113.73(18) . . ?
C008 C00F H00H 112.2(15) . . ?
C008 C00F H00I 110.2(14) . . ?
H00H C00F H00I 110(2) . . ?
C00H C00G C00O 120.4(3) . . ?
C00H C00G H00J 120.1(17) . . ?
C00O C00G H00J 119.5(17) . . ?
C009 C00H H00K 119.8(19) . . ?
C00G C00H C009 120.1(3) . . ?
C00G C00H H00K 120.2(18) . . ?
C00A C00I H00L 119.5(16) . . ?
C00L C00I C00A 120.4(3) . . ?
C00L C00I H00L 120.1(16) . . ?
C00D C00J H00M 117.8(17) . . ?
C00L C00J C00D 120.5(3) . . ?
C00L C00J H00M 121.7(16) . . ?
C005 C00K H00N 119.3 . . ?
C005 C00K C00Y 121.5(2) . . ?
C00Y C00K H00N 119.3 . . ?
C00I C00L H00O 120.3 . . ?
C00J C00L C00I 119.5(2) . . ?
C00J C00L H00O 120.3 . . ?
N003 B2 C11 120.39(18) . . ?
N003 B2 B1 122.78(18) . . ?
N003 B2 B00R 123.25(19) . . ?
N003 B2 B00S 117.67(18) . . ?
C11 B2 B1 107.52(18) . . ?
C11 B2 B00R 107.46(18) . . ?
C11 B2 B00S 62.12(14) . . ?
B00R B2 B1 60.90(14) . . ?
B00R B2 B00S 60.21(14) . . ?
B00S B2 B1 111.13(18) . . ?
B2 B1 B00R 58.32(13) . . ?
B2 B1 B00V 101.20(17) . . ?
B2 B1 H1A 126.6(12) . . ?
B2 B1 H1B 85.9(12) . . ?
B00R B1 B00V 105.22(18) . . ?
B00R B1 H1A 118.7(12) . . ?
B00R B1 H1B 131.6(12) . . ?
B00V B1 H1A 126.7(12) . . ?
B00V B1 H1B 47.0(13) . . ?
B00W B1 B2 104.71(17) . . ?
B00W B1 B00R 60.78(15) . . ?
B00W B1 B00V 58.54(15) . . ?
B00W B1 H1A 119.1(12) . . ?
B00W B1 H1B 105.3(13) . . ?
H1A B1 H1B 108.6(16) . . ?
C00C C00O H00P 118.5(18) . . ?
C00G C00O C00C 119.7(3) . . ?
C00G C00O H00P 121.7(18) . . ?
C00Q C00P C00Y 119.0(3) . . ?
C00Q C00P H00Q 119.1(18) . . ?
C00Y C00P H00Q 121.9(18) . . ?
C00E C00Q H00R 119.6 . . ?
C00P C00Q C00E 120.8(3) . . ?
C00P C00Q H00R 119.6 . . ?
B2 B00R B1 60.78(14) . . ?
B2 B00R B00S 60.49(13) . . ?
B2 B00R B00W 105.55(18) . . ?
B2 B00R B00X 107.31(18) . . ?
B2 B00R H00S 123.4(13) . . ?
B1 B00R B00W 59.43(15) . . ?
B1 B00R H00S 117.3(12) . . ?
B00S B00R B1 111.27(17) . . ?
B00S B00R B00W 107.91(19) . . ?
B00S B00R B00X 60.07(15) . . ?
B00S B00R H00S 123.2(12) . . ?
B00W B00R H00S 121.0(13) . . ?
B00X B00R B1 109.91(19) . . ?
B00X B00R B00W 60.24(15) . . ?
B00X B00R H00S 122.4(13) . . ?
C11 B00S B2 54.65(12) . . ?
C11 B00S B00R 101.03(16) . . ?
C11 B00S B00T 59.71(13) . . ?
C11 B00S B00X 103.47(17) . . ?
C11 B00S H00T 121.3(11) . . ?
B2 B00S B00T 106.05(17) . . ?
B2 B00S B00X 106.74(17) . . ?
B2 B00S H00T 123.4(12) . . ?
B00R B00S B2 59.30(14) . . ?
B00R B00S B00T 108.16(19) . . ?
B00R B00S B00X 60.52(15) . . ?
B00R B00S H00T 128.9(11) . . ?
B00T B00S B00X 60.00(15) . . ?
B00T B00S H00T 117.1(12) . . ?
B00X B00S H00T 125.7(12) . . ?
C11 B00T B00S 59.63(13) . . ?
C11 B00T B00U 102.37(16) . . ?
C11 B00T B00X 103.55(18) . . ?
C11 B00T H00U 122.4(12) . . ?
C006 B00T C11 54.63(12) . . ?
C006 B00T B00S 104.63(17) . . ?
C006 B00T B00U 58.94(13) . . ?
C006 B00T B00X 104.25(17) . . ?
C006 B00T H00U 120.6(12) . . ?
B00S B00T B00X 60.19(15) . . ?
B00S B00T H00U 123.3(12) . . ?
B00U B00T B00S 108.40(19) . . ?
B00U B00T B00X 59.74(15) . . ?
B00U B00T H00U 123.1(12) . . ?
B00X B00T H00U 128.3(12) . . ?
C006 B00U B00T 59.36(13) . . ?
C006 B00U B00V 55.68(13) . . ?
C006 B00U B00W 102.57(18) . . ?
C006 B00U B00X 105.04(18) . . ?
C006 B00U H00V 118.9(12) . . ?
B00T B00U B00V 106.46(18) . . ?
B00T B00U B00W 108.7(2) . . ?
B00T B00U H00V 118.5(12) . . ?
B00V B00U H00V 120.3(12) . . ?
B00W B00U B00V 59.74(15) . . ?
B00W B00U H00V 128.1(12) . . ?
B00X B00U B00T 60.37(15) . . ?
B00X B00U B00V 108.5(2) . . ?
B00X B00U B00W 61.45(16) . . ?
B00X B00U H00V 126.8(12) . . ?
C006 B00V B1 107.14(18) . . ?
C006 B00V B00U 59.42(14) . . ?
C006 B00V B00W 105.04(17) . . ?
C006 B00V H00W 120.8(12) . . ?
C006 B00V H1B 94.3(10) . . ?
B1 B00V H00W 125.5(13) . . ?
B1 B00V H1B 40.9(11) . . ?
B00U B00V B1 107.60(18) . . ?
B00U B00V H00W 117.9(13) . . ?
B00U B00V H1B 134.4(11) . . ?
B00W B00V B1 58.88(15) . . ?
B00W B00V B00U 59.17(15) . . ?
B00W B00V H00W 123.4(12) . . ?
B00W B00V H1B 99.6(11) . . ?
H00W B00V H1B 107.6(16) . . ?
B1 B00W B00R 59.79(15) . . ?
B1 B00W B00X 109.27(19) . . ?
B1 B00W H00X 120.5(13) . . ?
B00R B00W H00X 123.2(13) . . ?
B00U B00W B1 112.15(18) . . ?
B00U B00W B00R 106.75(18) . . ?
B00U B00W B00V 61.09(15) . . ?
B00U B00W B00X 59.01(15) . . ?
B00U B00W H00X 119.9(13) . . ?
B00V B00W B1 62.58(15) . . ?
B00V B00W B00R 107.54(18) . . ?
B00V B00W B00X 107.67(18) . . ?
B00V B00W H00X 122.1(13) . . ?
B00X B00W B00R 59.10(15) . . ?
B00X B00W H00X 120.8(12) . . ?
B00R B00X B00W 60.66(15) . . ?
B00R B00X H00Y 121.0(13) . . ?
B00S B00X B00R 59.41(15) . . ?
B00S B00X B00W 107.73(18) . . ?
B00S B00X H00Y 121.6(13) . . ?
B00T B00X B00R 107.13(18) . . ?
B00T B00X B00S 59.82(14) . . ?
B00T B00X B00W 106.86(17) . . ?
B00T B00X H00Y 123.0(13) . . ?
B00U B00X B00R 108.43(18) . . ?
B00U B00X B00S 108.22(17) . . ?
B00U B00X B00T 59.89(15) . . ?
B00U B00X B00W 59.54(15) . . ?
B00U B00X H00Y 122.1(14) . . ?
B00W B00X H00Y 121.9(13) . . ?
C00K C00Y H00Z 119.8 . . ?
C00P C00Y C00K 120.4(3) . . ?
C00P C00Y H00Z 119.8 . . ?
Cl1 C10 H10A 104(3) . . ?
Cl1 C10 H10B 104(3) . . ?
Cl2 C10 Cl1 111.0(3) . . ?
Cl2 C10 H10A 112(3) . . ?
Cl2 C10 H10B 114(3) . . ?
Cl2A C10 H10A 97(3) . . ?
Cl2A C10 H10B 88(3) . . ?
Cl1A C10 Cl2A 110.2(8) . . ?
Cl1A C10 H10A 124(3) . . ?
Cl1A C10 H10B 117(3) . . ?
H10A C10 H10B 112(4) . . ?

loop_
_geom_bond_atom_site_label_1
_geom_bond_atom_site_label_2
_geom_bond_distance
_geom_bond_site_symmetry_2
_geom_bond_publ_flag
Cl1 C10 1.817(6) . ?
Cl2 C10 1.700(4) . ?
N003 C00B 1.492(3) . ?
N003 C00F 1.518(3) . ?
N003 B2 1.575(3) . ?
N003 H003 0.91(2) . ?
C11 C006 1.589(3) . ?
C11 C007 1.507(3) . ?
C11 B2 1.609(3) . ?
C11 B00S 1.744(3) . ?
C11 B00T 1.745(3) . ?
C005 C006 1.500(3) . ?
C005 C00E 1.388(3) . ?
C005 C00K 1.374(3) . ?
C006 B00T 1.717(3) . ?
C006 B00U 1.709(3) . ?
C006 B00V 1.640(3) . ?
C007 C00A 1.388(3) . ?
C007 C00D 1.384(3) . ?
C008 C009 1.389(3) . ?
C008 C00C 1.385(3) . ?
C008 C00F 1.496(3) . ?
C009 C00H 1.381(4) . ?
C009 H009 0.96(3) . ?
C00A C00I 1.386(3) . ?
C00A H00A 0.95(2) . ?
C00B H00B 0.98(3) . ?
C00B H00C 0.97(3) . ?
C00B H00D 0.98(3) . ?
C00C C00O 1.389(4) . ?
C00C H00E 0.95(3) . ?
C00D C00J 1.387(4) . ?
C00D H00F 0.93(3) . ?
C00E C00Q 1.383(4) . ?
C00E H00G 0.96(3) . ?
C00F H00H 0.98(3) . ?
C00F H00I 1.01(2) . ?
C00G C00H 1.371(4) . ?
C00G C00O 1.371(4) . ?
C00G H00J 0.96(3) . ?
C00H H00K 0.93(3) . ?
C00I C00L 1.373(4) . ?
C00I H00L 0.97(3) . ?
C00J C00L 1.370(4) . ?
C00J H00M 0.96(3) . ?
C00K H00N 0.9300 . ?
C00K C00Y 1.384(4) . ?
C00L H00O 0.9300 . ?
B2 B1 1.785(4) . ?
B2 B00R 1.740(3) . ?
B2 B00S 1.761(3) . ?
B1 B00R 1.787(3) . ?
B1 B00V 1.846(4) . ?
B1 B00W 1.780(4) . ?
B1 H1A 1.09(2) . ?
B1 H1B 1.21(2) . ?
C00O H00P 0.91(3) . ?
C00P C00Q 1.366(4) . ?
C00P C00Y 1.367(4) . ?
C00P H00Q 0.92(3) . ?
C00Q H00R 0.9300 . ?
B00R B00S 1.756(4) . ?
B00R B00W 1.805(4) . ?
B00R B00X 1.776(4) . ?
B00R H00S 1.08(2) . ?
B00S B00T 1.762(4) . ?
B00S B00X 1.768(4) . ?
B00S H00T 1.11(2) . ?
B00T B00U 1.757(4) . ?
B00T B00X 1.765(4) . ?
B00T H00U 1.07(2) . ?
B00U B00V 1.798(4) . ?
B00U B00W 1.764(4) . ?
B00U B00X 1.754(4) . ?
B00U H00V 1.07(2) . ?
B00V B00W 1.774(4) . ?
B00V H00W 1.08(2) . ?
B00V H1B 1.35(3) . ?
B00W B00X 1.797(4) . ?
B00W H00X 1.07(2) . ?
B00X H00Y 1.07(2) . ?
C00Y H00Z 0.9300 . ?
C10 Cl2A 2.013(10) . ?
C10 Cl1A 1.427(8) . ?
C10 H10A 0.90(4) . ?
C10 H10B 0.96(5) . ?

loop_
_geom_torsion_atom_site_label_1
_geom_torsion_atom_site_label_2
_geom_torsion_atom_site_label_3
_geom_torsion_atom_site_label_4
_geom_torsion
_geom_torsion_site_symmetry_1
_geom_torsion_site_symmetry_2
_geom_torsion_site_symmetry_3
_geom_torsion_site_symmetry_4
_geom_torsion_publ_flag
N003 B2 B1 B00R 112.8(2) . . . . ?
N003 B2 B1 B00V -146.08(19) . . . . ?
N003 B2 B1 B00W 153.79(19) . . . . ?
N003 B2 B00R B1 -112.1(2) . . . . ?
N003 B2 B00R B00S 105.3(2) . . . . ?
N003 B2 B00R B00W -152.58(19) . . . . ?
N003 B2 B00R B00X 144.36(19) . . . . ?
N003 B2 B00S C11 111.6(2) . . . . ?
N003 B2 B00S B00R -114.4(2) . . . . ?
N003 B2 B00S B00T 143.69(19) . . . . ?
N003 B2 B00S B00X -153.49(18) . . . . ?
C11 C006 B00T B00S -34.31(16) . . . . ?
C11 C006 B00T B00U -137.23(19) . . . . ?
C11 C006 B00T B00X -96.68(19) . . . . ?
C11 C006 B00U B00T 40.86(17) . . . . ?
C11 C006 B00U B00V -102.6(2) . . . . ?
C11 C006 B00U B00W -63.6(2) . . . . ?
C11 C006 B00U B00X -0.2(2) . . . . ?
C11 C006 B00V B1 4.6(2) . . . . ?
C11 C006 B00V B00U 105.24(18) . . . . ?
C11 C006 B00V B00W 66.1(2) . . . . ?
C11 C007 C00A C00I 178.0(2) . . . . ?
C11 C007 C00D C00J -177.1(2) . . . . ?
C11 B2 B1 B00R -100.62(19) . . . . ?
C11 B2 B1 B00V 0.5(2) . . . . ?
C11 B2 B1 B00W -59.7(2) . . . . ?
C11 B2 B00R B1 100.73(19) . . . . ?
C11 B2 B00R B00S -41.84(17) . . . . ?
C11 B2 B00R B00W 60.2(2) . . . . ?
C11 B2 B00R B00X -2.8(2) . . . . ?
C11 B2 B00S B00R 133.95(19) . . . . ?
C11 B2 B00S B00T 32.05(16) . . . . ?
C11 B2 B00S B00X 94.86(19) . . . . ?
C11 B00S B00T C006 32.19(14) . . . . ?
C11 B00S B00T B00U 93.83(17) . . . . ?
C11 B00S B00T B00X 130.45(17) . . . . ?
C11 B00S B00X B00R 95.20(17) . . . . ?
C11 B00S B00X B00T -42.51(15) . . . . ?
C11 B00S B00X B00U -5.9(2) . . . . ?
C11 B00S B00X B00W 57.1(2) . . . . ?
C11 B00T B00U C006 -34.54(15) . . . . ?
C11 B00T B00U B00V -3.7(2) . . . . ?
C11 B00T B00U B00W 59.3(2) . . . . ?
C11 B00T B00U B00X 98.62(18) . . . . ?
C11 B00T B00X B00R 5.2(2) . . . . ?
C11 B00T B00X B00S 42.49(15) . . . . ?
C11 B00T B00X B00U -96.57(18) . . . . ?
C11 B00T B00X B00W -58.6(2) . . . . ?
C005 C006 B00T C11 -110.0(2) . . . . ?
C005 C006 B00T B00S -144.30(19) . . . . ?
C005 C006 B00T B00U 112.8(2) . . . . ?
C005 C006 B00T B00X 153.33(19) . . . . ?
C005 C006 B00U B00T -106.3(2) . . . . ?
C005 C006 B00U B00V 110.3(2) . . . . ?
C005 C006 B00U B00W 149.22(19) . . . . ?
C005 C006 B00U B00X -147.3(2) . . . . ?
C005 C006 B00V B1 145.98(19) . . . . ?
C005 C006 B00V B00U -113.3(2) . . . . ?
C005 C006 B00V B00W -152.5(2) . . . . ?
C005 C00E C00Q C00P 0.0(4) . . . . ?
C005 C00K C00Y C00P -0.3(5) . . . . ?
C006 C11 C007 C00A -82.4(3) . . . . ?
C006 C11 C007 C00D 96.0(3) . . . . ?
C006 C11 B2 N003 149.89(17) . . . . ?
C006 C11 B2 B1 2.4(2) . . . . ?
C006 C11 B2 B00R -61.8(2) . . . . ?
C006 C11 B2 B00S -102.72(18) . . . . ?
C006 C11 B00S B2 107.09(19) . . . . ?
C006 C11 B00S B00R 68.0(2) . . . . ?
C006 C11 B00S B00T -36.71(17) . . . . ?
C006 C11 B00S B00X 5.9(2) . . . . ?
C006 C11 B00T B00S 140.79(18) . . . . ?
C006 C11 B00T B00U 36.55(16) . . . . ?
C006 C11 B00T B00X 98.01(18) . . . . ?
C006 C005 C00E C00Q 179.0(2) . . . . ?
C006 C005 C00K C00Y -178.8(3) . . . . ?
C006 B00T B00U B00V 30.86(17) . . . . ?
C006 B00T B00U B00W 93.81(19) . . . . ?
C006 B00T B00U B00X 133.15(19) . . . . ?
C006 B00T B00X B00R 61.6(2) . . . . ?
C006 B00T B00X B00S 98.91(18) . . . . ?
C006 B00T B00X B00U -40.15(17) . . . . ?
C006 B00T B00X B00W -2.1(2) . . . . ?
C006 B00U B00V B1 99.88(19) . . . . ?
C006 B00U B00V B00W 134.7(2) . . . . ?
C006 B00U B00W B1 0.6(2) . . . . ?
C006 B00U B00W B00R 64.2(2) . . . . ?
C006 B00U B00W B00V -36.96(16) . . . . ?
C006 B00U B00W B00X 100.45(19) . . . . ?
C006 B00U B00X B00R -59.0(2) . . . . ?
C006 B00U B00X B00S 3.9(2) . . . . ?
C006 B00U B00X B00T 40.54(16) . . . . ?
C006 B00U B00X B00W -96.34(19) . . . . ?
C006 B00V B00W B1 -101.2(2) . . . . ?
C006 B00V B00W B00R -60.5(2) . . . . ?
C006 B00V B00W B00U 39.31(18) . . . . ?
C006 B00V B00W B00X 1.8(3) . . . . ?
C007 C11 C006 C005 1.0(3) . . . . ?
C007 C11 C006 B00T -107.21(19) . . . . ?
C007 C11 C006 B00U -147.22(18) . . . . ?
C007 C11 C006 B00V 142.78(18) . . . . ?
C007 C11 B2 N003 4.4(3) . . . . ?
C007 C11 B2 B1 -143.15(18) . . . . ?
C007 C11 B2 B00R 152.66(18) . . . . ?
C007 C11 B2 B00S 111.7(2) . . . . ?
C007 C11 B00S B2 -111.6(2) . . . . ?
C007 C11 B00S B00R -150.7(2) . . . . ?
C007 C11 B00S B00T 104.6(2) . . . . ?
C007 C11 B00S B00X 147.3(2) . . . . ?
C007 C11 B00T C006 106.7(2) . . . . ?
C007 C11 B00T B00S -112.5(2) . . . . ?
C007 C11 B00T B00U 143.29(19) . . . . ?
C007 C11 B00T B00X -155.25(18) . . . . ?
C007 C00A C00I C00L -0.6(4) . . . . ?
C007 C00D C00J C00L -1.0(5) . . . . ?
C008 C009 C00H C00G 2.0(4) . . . . ?
C008 C00C C00O C00G 1.4(4) . . . . ?
C009 C008 C00C C00O 0.2(3) . . . . ?
C009 C008 C00F N003 -65.2(3) . . . . ?
C00A C007 C00D C00J 1.4(4) . . . . ?
C00A C00I C00L C00J 1.0(5) . . . . ?
C00B N003 C00F C008 -55.5(3) . . . . ?
C00B N003 B2 C11 126.6(2) . . . . ?
C00B N003 B2 B1 -90.9(2) . . . . ?
C00B N003 B2 B00R -16.5(3) . . . . ?
C00B N003 B2 B00S 54.4(3) . . . . ?
C00C C008 C009 C00H -1.8(3) . . . . ?
C00C C008 C00F N003 115.5(2) . . . . ?
C00D C007 C00A C00I -0.6(4) . . . . ?
C00D C00J C00L C00I -0.2(5) . . . . ?
C00E C005 C006 C11 89.3(3) . . . . ?
C00E C005 C006 B00T 162.5(2) . . . . ?
C00E C005 C006 B00U -125.7(2) . . . . ?
C00E C005 C006 B00V -48.9(3) . . . . ?
C00E C005 C00K C00Y -0.2(4) . . . . ?
C00F N003 B2 C11 -107.8(2) . . . . ?
C00F N003 B2 B1 34.7(3) . . . . ?
C00F N003 B2 B00R 109.1(2) . . . . ?
C00F N003 B2 B00S 179.98(19) . . . . ?
C00F C008 C009 C00H 178.8(2) . . . . ?
C00F C008 C00C C00O 179.5(2) . . . . ?
C00H C00G C00O C00C -1.2(4) . . . . ?
C00K C005 C006 C11 -92.1(3) . . . . ?
C00K C005 C006 B00T -19.0(3) . . . . ?
C00K C005 C006 B00U 52.9(3) . . . . ?
C00K C005 C006 B00V 129.7(3) . . . . ?
C00K C005 C00E C00Q 0.4(4) . . . . ?
B2 N003 C00F C008 176.96(19) . . . . ?
B2 C11 C006 C005 -146.34(19) . . . . ?
B2 C11 C006 B00T 105.46(18) . . . . ?
B2 C11 C006 B00U 65.4(2) . . . . ?
B2 C11 C006 B00V -4.6(2) . . . . ?
B2 C11 C007 C00A 62.6(3) . . . . ?
B2 C11 C007 C00D -119.0(2) . . . . ?
B2 C11 B00S B00R -39.10(17) . . . . ?
B2 C11 B00S B00T -143.81(18) . . . . ?
B2 C11 B00S B00X -101.14(19) . . . . ?
B2 C11 B00T C006 -105.53(19) . . . . ?
B2 C11 B00T B00S 35.26(17) . . . . ?
B2 C11 B00T B00U -69.0(2) . . . . ?
B2 C11 B00T B00X -7.5(2) . . . . ?
B2 B1 B00R B00S 34.58(18) . . . . ?
B2 B1 B00R B00W 133.41(19) . . . . ?
B2 B1 B00R B00X 99.2(2) . . . . ?
B2 B1 B00V C006 -3.0(2) . . . . ?
B2 B1 B00V B00U -65.6(2) . . . . ?
B2 B1 B00V B00W -100.51(18) . . . . ?
B2 B1 B00W B00R -39.73(16) . . . . ?
B2 B1 B00W B00U 57.3(2) . . . . ?
B2 B1 B00W B00V 94.29(18) . . . . ?
B2 B1 B00W B00X -6.1(2) . . . . ?
B2 B00R B00S C11 36.75(16) . . . . ?
B2 B00R B00S B00T 98.27(18) . . . . ?
B2 B00R B00S B00X 136.09(19) . . . . ?
B2 B00R B00W B1 41.16(17) . . . . ?
B2 B00R B00W B00U -65.1(2) . . . . ?
B2 B00R B00W B00V -0.9(2) . . . . ?
B2 B00R B00W B00X -101.35(19) . . . . ?
B2 B00R B00X B00S -39.21(16) . . . . ?
B2 B00R B00X B00T -1.7(2) . . . . ?
B2 B00R B00X B00U 61.5(2) . . . . ?
B2 B00R B00X B00W 98.35(19) . . . . ?
B2 B00S B00T C11 -30.08(15) . . . . ?
B2 B00S B00T C006 2.1(2) . . . . ?
B2 B00S B00T B00U 63.7(2) . . . . ?
B2 B00S B00T B00X 100.37(18) . . . . ?
B2 B00S B00X B00R 38.52(17) . . . . ?
B2 B00S B00X B00T -99.19(18) . . . . ?
B2 B00S B00X B00U -62.6(2) . . . . ?
B2 B00S B00X B00W 0.4(2) . . . . ?
B1 B2 B00R B00S -142.6(2) . . . . ?
B1 B2 B00R B00W -40.49(17) . . . . ?
B1 B2 B00R B00X -103.6(2) . . . . ?
B1 B2 B00S C11 -99.2(2) . . . . ?
B1 B2 B00S B00R 34.70(18) . . . . ?
B1 B2 B00S B00T -67.2(2) . . . . ?
B1 B2 B00S B00X -4.4(2) . . . . ?
B1 B00R B00S C11 2.1(2) . . . . ?
B1 B00R B00S B2 -34.70(18) . . . . ?
B1 B00R B00S B00T 63.6(2) . . . . ?
B1 B00R B00S B00X 101.4(2) . . . . ?
B1 B00R B00W B00U -106.28(19) . . . . ?
B1 B00R B00W B00V -42.02(17) . . . . ?
B1 B00R B00W B00X -142.51(19) . . . . ?
B1 B00R B00X B00S -103.69(19) . . . . ?
B1 B00R B00X B00T -66.2(2) . . . . ?
B1 B00R B00X B00U -3.0(2) . . . . ?
B1 B00R B00X B00W 33.87(17) . . . . ?
B1 B00V B00W B00R 40.67(17) . . . . ?
B1 B00V B00W B00U 140.50(19) . . . . ?
B1 B00V B00W B00X 103.0(2) . . . . ?
B1 B00W B00X B00R -33.86(18) . . . . ?
B1 B00W B00X B00S 3.7(2) . . . . ?
B1 B00W B00X B00T 66.7(2) . . . . ?
B1 B00W B00X B00U 104.8(2) . . . . ?
C00O C00G C00H C009 -0.4(4) . . . . ?
C00Q C00P C00Y C00K 0.6(5) . . . . ?
B00R B2 B1 B00V 101.09(19) . . . . ?
B00R B2 B1 B00W 40.96(17) . . . . ?
B00R B2 B00S C11 -133.95(19) . . . . ?
B00R B2 B00S B00T -101.9(2) . . . . ?
B00R B2 B00S B00X -39.09(17) . . . . ?
B00R B1 B00V C006 57.0(2) . . . . ?
B00R B1 B00V B00U -5.6(2) . . . . ?
B00R B1 B00V B00W -40.57(17) . . . . ?
B00R B1 B00W B00U 97.1(2) . . . . ?
B00R B1 B00W B00V 134.02(18) . . . . ?
B00R B1 B00W B00X 33.59(17) . . . . ?
B00R B00S B00T C11 -92.39(17) . . . . ?
B00R B00S B00T C006 -60.2(2) . . . . ?
B00R B00S B00T B00U 1.4(2) . . . . ?
B00R B00S B00T B00X 38.06(16) . . . . ?
B00R B00S B00X B00T -137.71(18) . . . . ?
B00R B00S B00X B00U -101.1(2) . . . . ?
B00R B00S B00X B00W -38.14(17) . . . . ?
B00R B00W B00X B00S 37.57(17) . . . . ?
B00R B00W B00X B00T 100.53(19) . . . . ?
B00R B00W B00X B00U 138.69(19) . . . . ?
B00S C11 C006 C005 144.46(18) . . . . ?
B00S C11 C006 B00T 36.26(17) . . . . ?
B00S C11 C006 B00U -3.8(2) . . . . ?
B00S C11 C006 B00V -73.8(2) . . . . ?
B00S C11 C007 C00A 137.9(2) . . . . ?
B00S C11 C007 C00D -43.6(3) . . . . ?
B00S C11 B2 N003 -107.4(2) . . . . ?
B00S C11 B2 B1 105.11(18) . . . . ?
B00S C11 B2 B00R 40.92(16) . . . . ?
B00S C11 B00T C006 -140.79(18) . . . . ?
B00S C11 B00T B00U -104.24(19) . . . . ?
B00S C11 B00T B00X -42.78(16) . . . . ?
B00S B2 B1 B00R -34.43(18) . . . . ?
B00S B2 B1 B00V 66.7(2) . . . . ?
B00S B2 B1 B00W 6.5(2) . . . . ?
B00S B2 B00R B1 142.6(2) . . . . ?
B00S B2 B00R B00W 102.1(2) . . . . ?
B00S B2 B00R B00X 39.02(17) . . . . ?
B00S B00R B00W B1 104.59(19) . . . . ?
B00S B00R B00W B00U -1.7(2) . . . . ?
B00S B00R B00W B00V 62.6(2) . . . . ?
B00S B00R B00W B00X -37.92(16) . . . . ?
B00S B00R B00X B00T 37.49(17) . . . . ?
B00S B00R B00X B00U 100.71(19) . . . . ?
B00S B00R B00X B00W 137.57(18) . . . . ?
B00S B00T B00U C006 -96.34(18) . . . . ?
B00S B00T B00U B00V -65.5(2) . . . . ?
B00S B00T B00U B00W -2.5(2) . . . . ?
B00S B00T B00U B00X 36.81(17) . . . . ?
B00S B00T B00X B00R -37.31(17) . . . . ?
B00S B00T B00X B00U -139.06(18) . . . . ?
B00S B00T B00X B00W -101.1(2) . . . . ?
B00T C11 C006 C005 108.2(2) . . . . ?
B00T C11 C006 B00U -40.02(17) . . . . ?
B00T C11 C006 B00V -110.01(18) . . . . ?
B00T C11 C007 C00A -152.1(2) . . . . ?
B00T C11 C007 C00D 26.4(3) . . . . ?
B00T C11 B2 N003 -141.70(18) . . . . ?
B00T C11 B2 B1 70.8(2) . . . . ?
B00T C11 B2 B00R 6.6(2) . . . . ?
B00T C11 B2 B00S -34.31(17) . . . . ?
B00T C11 B00S B2 143.81(18) . . . . ?
B00T C11 B00S B00R 104.70(19) . . . . ?
B00T C11 B00S B00X 42.66(16) . . . . ?
B00T C006 B00U B00V -143.4(2) . . . . ?
B00T C006 B00U B00W -104.5(2) . . . . ?
B00T C006 B00U B00X -41.04(17) . . . . ?
B00T C006 B00V B1 -65.0(2) . . . . ?
B00T C006 B00V B00U 35.72(19) . . . . ?
B00T C006 B00V B00W -3.5(3) . . . . ?
B00T B00S B00X B00R 137.71(18) . . . . ?
B00T B00S B00X B00U 36.64(17) . . . . ?
B00T B00S B00X B00W 99.58(19) . . . . ?
B00T B00U B00V C006 -32.30(17) . . . . ?
B00T B00U B00V B1 67.6(2) . . . . ?
B00T B00U B00V B00W 102.4(2) . . . . ?
B00T B00U B00W B1 -61.0(2) . . . . ?
B00T B00U B00W B00R 2.6(2) . . . . ?
B00T B00U B00W B00V -98.56(19) . . . . ?
B00T B00U B00W B00X 38.85(17) . . . . ?
B00T B00U B00X B00R -99.54(19) . . . . ?
B00T B00U B00X B00S -36.61(17) . . . . ?
B00T B00U B00X B00W -136.88(19) . . . . ?
B00U C006 B00T C11 137.23(19) . . . . ?
B00U C006 B00T B00S 102.92(19) . . . . ?
B00U C006 B00T B00X 40.55(18) . . . . ?
B00U C006 B00V B1 -100.68(19) . . . . ?
B00U C006 B00V B00W -39.18(18) . . . . ?
B00U B00T B00X B00R 101.8(2) . . . . ?
B00U B00T B00X B00S 139.06(18) . . . . ?
B00U B00T B00X B00W 38.00(18) . . . . ?
B00U B00V B00W B1 -140.50(19) . . . . ?
B00U B00V B00W B00R -99.8(2) . . . . ?
B00U B00V B00W B00X -37.51(18) . . . . ?
B00U B00W B00X B00R -138.69(19) . . . . ?
B00U B00W B00X B00S -101.12(19) . . . . ?
B00U B00W B00X B00T -38.16(18) . . . . ?
B00V C006 B00T C11 100.3(2) . . . . ?
B00V C006 B00T B00S 66.0(2) . . . . ?
B00V C006 B00T B00U -36.9(2) . . . . ?
B00V C006 B00T B00X 3.6(3) . . . . ?
B00V C006 B00U B00T 143.4(2) . . . . ?
B00V C006 B00U B00W 38.96(17) . . . . ?
B00V C006 B00U B00X 102.4(2) . . . . ?
B00V B1 B00R B2 -93.93(18) . . . . ?
B00V B1 B00R B00S -59.4(2) . . . . ?
B00V B1 B00R B00W 39.47(16) . . . . ?
B00V B1 B00R B00X 5.3(2) . . . . ?
B00V B1 B00W B00R -134.02(18) . . . . ?
B00V B1 B00W B00U -36.95(18) . . . . ?
B00V B1 B00W B00X -100.4(2) . . . . ?
B00V B00U B00W B1 37.56(18) . . . . ?
B00V B00U B00W B00R 101.14(19) . . . . ?
B00V B00U B00W B00X 137.41(19) . . . . ?
B00V B00U B00X B00R -0.7(2) . . . . ?
B00V B00U B00X B00S 62.2(2) . . . . ?
B00V B00U B00X B00T 98.82(19) . . . . ?
B00V B00U B00X B00W -38.06(17) . . . . ?
B00V B00W B00X B00R -100.2(2) . . . . ?
B00V B00W B00X B00S -62.7(2) . . . . ?
B00V B00W B00X B00T 0.3(3) . . . . ?
B00V B00W B00X B00U 38.45(18) . . . . ?
B00W B1 B00R B2 -133.41(19) . . . . ?
B00W B1 B00R B00S -98.8(2) . . . . ?
B00W B1 B00R B00X -34.19(18) . . . . ?
B00W B1 B00V C006 97.53(19) . . . . ?
B00W B1 B00V B00U 34.96(17) . . . . ?
B00W B00R B00S C11 -61.3(2) . . . . ?
B00W B00R B00S B2 -98.10(19) . . . . ?
B00W B00R B00S B00T 0.2(2) . . . . ?
B00W B00R B00S B00X 37.99(16) . . . . ?
B00W B00R B00X B00S -137.57(18) . . . . ?
B00W B00R B00X B00T -100.07(19) . . . . ?
B00W B00R B00X B00U -36.85(17) . . . . ?
B00W B00U B00V C006 -134.7(2) . . . . ?
B00W B00U B00V B1 -34.84(17) . . . . ?
B00W B00U B00X B00R 37.34(17) . . . . ?
B00W B00U B00X B00S 100.3(2) . . . . ?
B00W B00U B00X B00T 136.88(19) . . . . ?
B00X B00R B00S C11 -99.34(18) . . . . ?
B00X B00R B00S B2 -136.09(19) . . . . ?
B00X B00R B00S B00T -37.82(16) . . . . ?
B00X B00R B00W B1 142.51(19) . . . . ?
B00X B00R B00W B00U 36.22(17) . . . . ?
B00X B00R B00W B00V 100.5(2) . . . . ?
B00X B00S B00T C11 -130.45(17) . . . . ?
B00X B00S B00T C006 -98.26(18) . . . . ?
B00X B00S B00T B00U -36.62(16) . . . . ?
B00X B00T B00U C006 -133.15(19) . . . . ?
B00X B00T B00U B00V -102.3(2) . . . . ?
B00X B00T B00U B00W -39.34(17) . . . . ?
B00X B00U B00V C006 -95.9(2) . . . . ?
B00X B00U B00V B1 4.0(2) . . . . ?
B00X B00U B00V B00W 38.82(18) . . . . ?
B00X B00U B00W B1 -99.9(2) . . . . ?
B00X B00U B00W B00R -36.26(17) . . . . ?
B00X B00U B00W B00V -137.41(19) . . . . ?
C00Y C00P C00Q C00E -0.5(5) . . . . ?
